data_4021608
loop_
_publ_author_name
'Xin Qi'
'Eun Jin Jun'
'Li Xu'
'Sung-Jin Kim'
'Jay Sung Joong Hong'
'Yeo Joon Yoon'
'Juyoung Yoon'

_publ_section_title
;
 New BODIPY Derivatives as OFF-ON Fluorescent Chemosensor
 and Fluorescent Chemodosimeter for Cu^2+^:
 Cooperative Selectivity Enhancement toward Cu^2+^
;
_journal_name_full 'Journal of Organic Chemistry'
_journal_page_first 2881
_journal_page_last 2884
_journal_paper_doi 10.1021/jo052542a
_journal_volume 71
_journal_year 2006
_chemical_formula_moiety 'C23 H22 B F2 N3 O2'
_chemical_formula_sum 'C23 H22 B F2 N3 O2'
_chemical_formula_weight 421.25
_chemical_name_systematic
; 
 ? 
;
_space_group_IT_number 14
_symmetry_cell_setting monoclinic
_symmetry_space_group_name_Hall '-P 2yn'
_symmetry_space_group_name_H-M 'P 1 21/n 1'
_atom_sites_solution_hydrogens geom
_atom_sites_solution_primary direct
_atom_sites_solution_secondary difmap
_audit_creation_method SHELXL-97
_cell_angle_alpha 90.00
_cell_angle_beta 90.866(2)
_cell_angle_gamma 90.00
_cell_formula_units_Z 4
_cell_length_a 14.3644(11)
_cell_length_b 7.0360(6)
_cell_length_c 21.5242(18)
_cell_measurement_reflns_used 1965
_cell_measurement_temperature 273(2)
_cell_measurement_theta_max 21.23
_cell_measurement_theta_min 2.84
_cell_volume 2175.2(3)
_computing_cell_refinement 'SAINT (Bruker, 1997)'
_computing_data_collection 'SMART (Bruker, 1997)'
_computing_data_reduction SAINT
_computing_molecular_graphics 'SHELXTL (Bruker, 1998)'
_computing_publication_material SHELXTL
_computing_structure_refinement 'SHELXL-97 (Sheldrick, 1997)'
_computing_structure_solution 'SHELXS-97 (Sheldrick, 1990)'
_diffrn_ambient_temperature 273(2)
_diffrn_measured_fraction_theta_full 0.997
_diffrn_measured_fraction_theta_max 0.997
_diffrn_measurement_device_type 'CCD area detector'
_diffrn_measurement_method 'phi and omega scans'
_diffrn_radiation_monochromator graphite
_diffrn_radiation_source 'fine-focus sealed tube'
_diffrn_radiation_type MoK\a
_diffrn_radiation_wavelength 0.71073
_diffrn_reflns_av_R_equivalents 0.0297
_diffrn_reflns_av_sigmaI/netI 0.0490
_diffrn_reflns_limit_h_max 15
_diffrn_reflns_limit_h_min -17
_diffrn_reflns_limit_k_max 7
_diffrn_reflns_limit_k_min -8
_diffrn_reflns_limit_l_max 22
_diffrn_reflns_limit_l_min -25
_diffrn_reflns_number 10653
_diffrn_reflns_theta_full 25.00
_diffrn_reflns_theta_max 25.00
_diffrn_reflns_theta_min 1.69
_diffrn_standards_decay_% 0
_diffrn_standards_number 0
_exptl_absorpt_coefficient_mu 0.094
_exptl_absorpt_correction_type none
_exptl_crystal_colour orange-red
_exptl_crystal_density_diffrn 1.286
_exptl_crystal_density_method 'not measured'
_exptl_crystal_description block
_exptl_crystal_F_000 880
_exptl_crystal_size_max 0.20
_exptl_crystal_size_mid 0.15
_exptl_crystal_size_min 0.10
_refine_diff_density_max 0.415
_refine_diff_density_min -0.254
_refine_diff_density_rms 0.055
_refine_ls_extinction_coef 0.008(2)
_refine_ls_extinction_expression Fc^*^=kFc[1+0.001xFc^2^\l^3^/sin(2\q)]^-1/4^
_refine_ls_extinction_method SHELXL
_refine_ls_goodness_of_fit_ref 1.133
_refine_ls_hydrogen_treatment constr
_refine_ls_matrix_type full
_refine_ls_number_parameters 303
_refine_ls_number_reflns 3814
_refine_ls_number_restraints 0
_refine_ls_restrained_S_all 1.133
_refine_ls_R_factor_all 0.0896
_refine_ls_R_factor_gt 0.0630
_refine_ls_shift/su_max 0.001
_refine_ls_shift/su_mean 0.000
_refine_ls_structure_factor_coef Fsqd
_refine_ls_weighting_details 'calc w=1/[\s^2^(Fo^2^)+(0.1162P)^2^+0.2976P] where P=(Fo^2^+2Fc^2^)/3'
_refine_ls_weighting_scheme calc
_refine_ls_wR_factor_gt 0.1881
_refine_ls_wR_factor_ref 0.2111
_reflns_number_gt 2593
_reflns_number_total 3814
_reflns_threshold_expression >2sigma(I)
_cod_data_source_file jo052542asi20051212_031533.cif
_cod_depositor_comments
;
The following automatic conversions were performed:
'_symmetry_cell_setting' value 'Monoclinic' changed to 'monoclinic'
according to '/home/saulius/struct/CIF-dictionaries/cif_core.dic'
dictionary named 'cif_core.dic' version 2.4.1 from 2010-06-29.

Automatic conversion script
Id: cif_fix_enum 1527 2010-12-29 10:47:43Z saulius 
;
_cod_original_sg_symbol_Hall '-P 2yn '
_cod_original_sg_symbol_H-M 'P 21/n'
_cod_database_code 4021608

loop_
_symmetry_equiv_pos_as_xyz
'x, y, z'
'-x+1/2, y+1/2, -z+1/2'
'-x, -y, -z'
'x-1/2, -y-1/2, z-1/2'

loop_
_atom_site_label
_atom_site_type_symbol
_atom_site_fract_x
_atom_site_fract_y
_atom_site_fract_z
_atom_site_U_iso_or_equiv
_atom_site_adp_type
_atom_site_occupancy
_atom_site_symmetry_multiplicity
_atom_site_calc_flag
_atom_site_refinement_flags
B1 B -0.3525(2) 0.5481(5) 0.11277(14) 0.0530(8) Uani 1 1 d .
C1 C -0.3800(2) 0.9195(5) 0.18652(16) 0.0828(10) Uani 1 1 d .
H1A H -0.4150 0.9132 0.1482 0.124 Uiso 1 1 calc R
H1B H -0.3713 1.0500 0.1982 0.124 Uiso 1 1 calc R
H1C H -0.4131 0.8542 0.2185 0.124 Uiso 1 1 calc R
C2 C -0.2873(2) 0.8278(4) 0.17813(12) 0.0603(8) Uani 1 1 d .
C3 C -0.2022(2) 0.8859(4) 0.20234(13) 0.0649(8) Uani 1 1 d .
H3 H -0.1924 0.9918 0.2274 0.078 Uiso 1 1 calc R
C4 C -0.13417(19) 0.7610(4) 0.18318(12) 0.0557(7) Uani 1 1 d .
C5 C -0.18075(16) 0.6226(4) 0.14567(11) 0.0467(6) Uani 1 1 d .
C6 C -0.0337(2) 0.7746(4) 0.20125(14) 0.0669(8) Uani 1 1 d .
H6A H 0.0010 0.8230 0.1669 0.100 Uiso 1 1 calc R
H6B H -0.0107 0.6509 0.2124 0.100 Uiso 1 1 calc R
H6C H -0.0266 0.8588 0.2361 0.100 Uiso 1 1 calc R
C7 C -0.14835(16) 0.4589(4) 0.11573(11) 0.0462(6) Uani 1 1 d .
C8 C -0.21001(16) 0.3343(4) 0.08567(11) 0.0471(6) Uani 1 1 d .
C9 C -0.19644(18) 0.1618(4) 0.05222(12) 0.0542(7) Uani 1 1 d .
C10 C -0.2831(2) 0.0996(4) 0.03475(14) 0.0664(8) Uani 1 1 d .
H10 H -0.2957 -0.0107 0.0124 0.080 Uiso 1 1 calc R
C11 C -0.34985(19) 0.2280(4) 0.05586(14) 0.0625(8) Uani 1 1 d .
C12 C -0.4532(2) 0.2197(6) 0.04777(19) 0.0932(12) Uani 1 1 d .
H12A H -0.4822 0.2658 0.0847 0.140 Uiso 1 1 calc R
H12B H -0.4720 0.0906 0.0403 0.140 Uiso 1 1 calc R
H12C H -0.4718 0.2972 0.0130 0.140 Uiso 1 1 calc R
C13 C -0.1074(2) 0.0632(4) 0.03644(15) 0.0705(9) Uani 1 1 d .
H13A H -0.0826 0.0009 0.0728 0.106 Uiso 1 1 calc R
H13B H -0.0632 0.1548 0.0219 0.106 Uiso 1 1 calc R
H13C H -0.1192 -0.0293 0.0045 0.106 Uiso 1 1 calc R
C14 C -0.04702(16) 0.4188(4) 0.11653(11) 0.0472(6) Uani 1 1 d .
C15 C 0.01357(17) 0.5214(4) 0.08020(13) 0.0564(7) Uani 1 1 d .
H15 H -0.0100 0.6172 0.0547 0.068 Uiso 1 1 calc R
C16 C 0.10792(18) 0.4859(4) 0.08069(13) 0.0616(8) Uani 1 1 d .
H16 H 0.1465 0.5577 0.0555 0.074 Uiso 1 1 calc R
C17 C 0.14677(17) 0.3438(4) 0.11838(13) 0.0579(7) Uani 1 1 d .
C18 C 0.08516(19) 0.2425(4) 0.15597(15) 0.0657(8) Uani 1 1 d .
H18 H 0.1084 0.1497 0.1828 0.079 Uiso 1 1 calc R
C19 C -0.00850(18) 0.2779(4) 0.15388(13) 0.0601(8) Uani 1 1 d .
H19 H -0.0476 0.2050 0.1783 0.072 Uiso 1 1 calc R
C20 C 0.2797(2) 0.1265(6) 0.1424(2) 0.1046(13) Uani 1 1 d .
H20A H 0.2281 0.0433 0.1522 0.126 Uiso 1 1 calc R
H20B H 0.3144 0.0667 0.1094 0.126 Uiso 1 1 calc R
C21 C 0.3402(4) 0.1413(10) 0.1970(3) 0.143(2) Uani 1 1 d .
C22 C 0.3059(2) 0.4303(6) 0.08570(18) 0.0884(12) Uani 1 1 d .
H22A H 0.2805 0.4525 0.0443 0.106 Uiso 1 1 calc R
H22B H 0.3645 0.3635 0.0812 0.106 Uiso 1 1 calc R
C23 C 0.3251(4) 0.6190(8) 0.1157(3) 0.1258(18) Uani 1 1 d .
F1 F -0.39637(12) 0.6514(3) 0.06537(8) 0.0783(6) Uani 1 1 d .
F2 F -0.41923(11) 0.4986(3) 0.15612(9) 0.0819(6) Uani 1 1 d .
N1 N -0.27550(14) 0.6686(3) 0.14408(9) 0.0512(6) Uani 1 1 d .
N2 N -0.30642(14) 0.3700(3) 0.08638(10) 0.0519(6) Uani 1 1 d .
N3 N 0.24182(15) 0.3075(4) 0.11912(13) 0.0728(8) Uani 1 1 d .
O1 O 0.2943(5) 0.2351(14) 0.2439(3) 0.116(2) Uiso 0.50 1 d P
O1A O 0.2805(12) 0.116(3) 0.2440(8) 0.118(5) Uiso 0.20 1 d P
O1B O 0.3420(14) -0.055(3) 0.2204(10) 0.092(6) Uiso 0.13 1 d P
O1C O 0.3112(12) 0.339(3) 0.2451(8) 0.099(5) Uiso 0.18 1 d P
O2 O 0.3862(13) 0.596(3) 0.1490(10) 0.092(6) Uiso 0.20 1 d P
O2A O 0.3995(15) 0.721(3) 0.1032(10) 0.091(5) Uiso 0.13 1 d P
O2B O 0.3651(19) 0.663(4) 0.1746(14) 0.108(8) Uiso 0.15 1 d P
O2C O 0.3825(10) 0.573(2) 0.1716(7) 0.087(4) Uiso 0.28 1 d P
O2D O 0.3286(11) 0.601(2) 0.1886(6) 0.110(4) Uiso 0.24 1 d P

loop_
_atom_site_aniso_label
_atom_site_aniso_U_11
_atom_site_aniso_U_22
_atom_site_aniso_U_33
_atom_site_aniso_U_23
_atom_site_aniso_U_13
_atom_site_aniso_U_12
B1 0.0382(15) 0.070(2) 0.0512(17) 0.0004(15) 0.0007(13) 0.0096(14)
C1 0.082(2) 0.089(2) 0.078(2) -0.0134(19) 0.0114(18) 0.0286(19)
C2 0.0680(19) 0.0640(18) 0.0491(15) -0.0021(13) 0.0053(13) 0.0147(15)
C3 0.077(2) 0.0607(18) 0.0567(16) -0.0084(14) -0.0026(14) 0.0000(16)
C4 0.0605(17) 0.0577(17) 0.0488(14) 0.0031(13) -0.0032(12) -0.0007(14)
C5 0.0422(14) 0.0516(15) 0.0462(13) 0.0034(12) -0.0020(10) 0.0014(11)
C6 0.0628(18) 0.069(2) 0.0683(18) -0.0010(15) -0.0096(14) -0.0128(15)
C7 0.0406(13) 0.0544(16) 0.0435(13) 0.0088(11) -0.0010(10) 0.0034(11)
C8 0.0379(13) 0.0543(15) 0.0491(14) 0.0031(11) 0.0005(10) 0.0064(11)
C9 0.0550(16) 0.0547(16) 0.0530(15) 0.0014(12) 0.0017(12) 0.0073(13)
C10 0.0643(19) 0.0618(18) 0.0727(19) -0.0147(15) -0.0107(15) 0.0001(15)
C11 0.0495(16) 0.0688(19) 0.0690(18) -0.0072(15) -0.0091(13) -0.0009(14)
C12 0.0539(19) 0.103(3) 0.123(3) -0.021(2) -0.0245(19) -0.0036(18)
C13 0.0638(18) 0.0660(19) 0.082(2) -0.0091(16) 0.0043(15) 0.0170(15)
C14 0.0383(13) 0.0522(15) 0.0511(14) 0.0027(12) -0.0011(11) 0.0026(11)
C15 0.0463(15) 0.0652(18) 0.0575(16) 0.0152(13) -0.0005(12) 0.0064(13)
C16 0.0434(15) 0.079(2) 0.0624(17) 0.0166(15) 0.0067(12) 0.0001(14)
C17 0.0427(15) 0.0647(18) 0.0663(17) 0.0033(14) -0.0016(13) 0.0062(13)
C18 0.0475(16) 0.0674(19) 0.082(2) 0.0228(17) -0.0071(14) 0.0059(14)
C19 0.0450(15) 0.0633(18) 0.0720(18) 0.0193(15) 0.0003(13) -0.0008(13)
C20 0.060(2) 0.116(3) 0.138(4) 0.013(3) -0.008(2) 0.018(2)
C21 0.125(4) 0.190(6) 0.115(4) 0.025(4) -0.020(3) 0.030(4)
C22 0.0468(17) 0.124(3) 0.095(2) 0.020(2) 0.0179(17) 0.021(2)
C23 0.108(4) 0.115(4) 0.153(5) 0.030(3) -0.025(3) -0.042(3)
F1 0.0727(11) 0.0884(13) 0.0730(11) -0.0044(9) -0.0261(9) 0.0274(9)
F2 0.0531(10) 0.1126(15) 0.0806(12) -0.0089(10) 0.0183(8) -0.0025(9)
N1 0.0469(12) 0.0587(14) 0.0480(12) -0.0014(10) 0.0008(9) 0.0124(10)
N2 0.0386(11) 0.0605(14) 0.0565(13) -0.0024(11) -0.0059(9) 0.0018(10)
N3 0.0379(12) 0.0843(18) 0.0963(19) 0.0172(15) 0.0000(12) 0.0127(12)

loop_
_atom_type_symbol
_atom_type_description
_atom_type_scat_dispersion_real
_atom_type_scat_dispersion_imag
_atom_type_scat_source
C C 0.0033 0.0016 'International Tables Vol C Tables 4.2.6.8 and 6.1.1.4'
H H 0.0000 0.0000 'International Tables Vol C Tables 4.2.6.8 and 6.1.1.4'
B B 0.0013 0.0007 'International Tables Vol C Tables 4.2.6.8 and 6.1.1.4'
N N 0.0061 0.0033 'International Tables Vol C Tables 4.2.6.8 and 6.1.1.4'
O O 0.0106 0.0060 'International Tables Vol C Tables 4.2.6.8 and 6.1.1.4'
F F 0.0171 0.0103 'International Tables Vol C Tables 4.2.6.8 and 6.1.1.4'

loop_
_geom_angle_atom_site_label_1
_geom_angle_atom_site_label_2
_geom_angle_atom_site_label_3
_geom_angle
F2 B1 F1 108.2(2)
F2 B1 N2 110.5(2)
F1 B1 N2 110.4(2)
F2 B1 N1 110.0(2)
F1 B1 N1 110.3(2)
N2 B1 N1 107.57(19)
C2 C1 H1A 109.5
C2 C1 H1B 109.5
H1A C1 H1B 109.5
C2 C1 H1C 109.5
H1A C1 H1C 109.5
H1B C1 H1C 109.5
N1 C2 C3 109.4(2)
N1 C2 C1 122.9(3)
C3 C2 C1 127.7(3)
C4 C3 C2 108.9(3)
C4 C3 H3 125.5
C2 C3 H3 125.5
C3 C4 C5 106.0(2)
C3 C4 C6 124.5(3)
C5 C4 C6 129.5(3)
N1 C5 C7 120.5(2)
N1 C5 C4 107.7(2)
C7 C5 C4 131.7(2)
C4 C6 H6A 109.5
C4 C6 H6B 109.5
H6A C6 H6B 109.5
C4 C6 H6C 109.5
H6A C6 H6C 109.5
H6B C6 H6C 109.5
C8 C7 C5 121.0(2)
C8 C7 C14 120.1(2)
C5 C7 C14 118.9(2)
C7 C8 N2 120.0(2)
C7 C8 C9 132.6(2)
N2 C8 C9 107.4(2)
C10 C9 C8 106.3(2)
C10 C9 C13 124.5(3)
C8 C9 C13 129.2(3)
C9 C10 C11 109.3(3)
C9 C10 H10 125.4
C11 C10 H10 125.4
N2 C11 C10 108.9(2)
N2 C11 C12 122.6(3)
C10 C11 C12 128.5(3)
C11 C12 H12A 109.5
C11 C12 H12B 109.5
H12A C12 H12B 109.5
C11 C12 H12C 109.5
H12A C12 H12C 109.5
H12B C12 H12C 109.5
C9 C13 H13A 109.5
C9 C13 H13B 109.5
H13A C13 H13B 109.5
C9 C13 H13C 109.5
H13A C13 H13C 109.5
H13B C13 H13C 109.5
C15 C14 C19 116.9(2)
C15 C14 C7 121.4(2)
C19 C14 C7 121.7(2)
C16 C15 C14 121.9(2)
C16 C15 H15 119.0
C14 C15 H15 119.0
C15 C16 C17 121.2(2)
C15 C16 H16 119.4
C17 C16 H16 119.4
N3 C17 C16 121.4(3)
N3 C17 C18 121.9(3)
C16 C17 C18 116.6(2)
C19 C18 C17 121.2(3)
C19 C18 H18 119.4
C17 C18 H18 119.4
C18 C19 C14 122.2(3)
C18 C19 H19 118.9
C14 C19 H19 118.9
C21 C20 N3 115.3(4)
C21 C20 H20A 108.5
N3 C20 H20A 108.5
C21 C20 H20B 108.5
N3 C20 H20B 108.5
H20A C20 H20B 107.5
O1A C21 O1 36.7(8)
O1A C21 C20 102.6(8)
O1 C21 C20 109.8(5)
O1A C21 O1B 68.2(12)
O1 C21 O1B 101.9(10)
C20 C21 O1B 102.5(9)
O1A C21 O1C 60.7(11)
O1 C21 O1C 24.1(6)
C20 C21 O1C 112.5(7)
O1B C21 O1C 122.5(11)
N3 C22 C23 115.1(3)
N3 C22 H22A 108.5
C23 C22 H22A 108.5
N3 C22 H22B 108.5
C23 C22 H22B 108.5
H22A C22 H22B 107.5
O2 C23 O2A 65.6(12)
O2 C23 O2B 33.8(14)
O2A C23 O2B 75.3(15)
O2 C23 O2C 16.9(11)
O2A C23 O2C 80.9(11)
O2B C23 O2C 27.1(11)
O2 C23 C22 106.3(11)
O2A C23 C22 122.6(10)
O2B C23 C22 130.4(13)
O2C C23 C22 104.7(7)
O2 C23 O2D 49.3(11)
O2A C23 O2D 103.6(11)
O2B C23 O2D 28.4(12)
O2C C23 O2D 33.4(7)
C22 C23 O2D 111.1(7)
C2 N1 C5 108.0(2)
C2 N1 B1 126.8(2)
C5 N1 B1 125.1(2)
C11 N2 C8 108.1(2)
C11 N2 B1 126.2(2)
C8 N2 B1 125.5(2)
C17 N3 C22 120.8(3)
C17 N3 C20 121.5(3)
C22 N3 C20 116.6(3)
O1C O1 O1A 174(2)
O1C O1 C21 108.8(17)
O1A O1 C21 69.4(14)
O1 O1A C21 73.9(15)
O1 O1A O1B 128(2)
C21 O1A O1B 59.7(11)
O1 O1A O1C 2.6(12)
C21 O1A O1C 73.2(12)
O1B O1A O1C 125.9(14)
C21 O1B O1A 52.1(10)
O1 O1C O1A 2.9(13)
O1 O1C C21 47.1(13)
O1A O1C C21 46.2(8)
O2C O2 O2B 59(3)
O2C O2 C23 123(4)
O2B O2 C23 93(3)
O2C O2 O2D 42(3)
O2B O2 O2D 38(2)
C23 O2 O2D 84.8(15)
O2C O2 O2A 156(4)
O2B O2 O2A 100(4)
C23 O2 O2A 63.9(15)
O2D O2 O2A 128(2)
C23 O2A O2 50.5(12)
C23 O2A O2B 55.0(12)
O2 O2A O2B 27.7(13)
O2C O2B O2D 76(3)
O2C O2B O2 40(2)
O2D O2B O2 102(4)
O2C O2B C23 82(3)
O2D O2B C23 88(3)
O2 O2B C23 53(2)
O2C O2B O2A 92(4)
O2D O2B O2A 137(3)
O2 O2B O2A 52(3)
C23 O2B O2A 49.8(12)
O2 O2C O2B 81(3)
O2 O2C O2D 115(4)
O2B O2C O2D 55(3)
O2 O2C C23 40(3)
O2B O2C C23 71(3)
O2D O2C C23 78.9(13)
O2B O2D O2C 49(2)
O2B O2D O2 40(2)
O2C O2D O2 22.9(14)
O2B O2D C23 64(2)
O2C O2D C23 67.7(13)
O2 O2D C23 45.9(11)

loop_
_geom_bond_atom_site_label_1
_geom_bond_atom_site_label_2
_geom_bond_distance
B1 F2 1.393(3)
B1 F1 1.396(3)
B1 N2 1.530(4)
B1 N1 1.540(4)
C1 C2 1.492(4)
C1 H1A 0.9600
C1 H1B 0.9600
C1 H1C 0.9600
C2 N1 1.351(4)
C2 C3 1.383(4)
C3 C4 1.382(4)
C3 H3 0.9300
C4 C5 1.425(4)
C4 C6 1.493(4)
C5 N1 1.399(3)
C5 C7 1.403(4)
C6 H6A 0.9600
C6 H6B 0.9600
C6 H6C 0.9600
C7 C8 1.398(4)
C7 C14 1.482(3)
C8 N2 1.408(3)
C8 C9 1.426(4)
C9 C10 1.367(4)
C9 C13 1.499(4)
C10 C11 1.398(4)
C10 H10 0.9300
C11 N2 1.344(3)
C11 C12 1.493(4)
C12 H12A 0.9600
C12 H12B 0.9600
C12 H12C 0.9600
C13 H13A 0.9600
C13 H13B 0.9600
C13 H13C 0.9600
C14 C15 1.382(4)
C14 C19 1.386(4)
C15 C16 1.378(4)
C15 H15 0.9300
C16 C17 1.399(4)
C16 H16 0.9300
C17 N3 1.389(3)
C17 C18 1.402(4)
C18 C19 1.368(4)
C18 H18 0.9300
C19 H19 0.9300
C20 C21 1.454(6)
C20 N3 1.470(5)
C20 H20A 0.9700
C20 H20B 0.9700
C21 O1A 1.346(18)
C21 O1 1.382(9)
C21 O1B 1.47(2)
C21 O1C 1.786(19)
C22 N3 1.460(4)
C22 C23 1.501(7)
C22 H22A 0.9700
C22 H22B 0.9700
C23 O2 1.13(2)
C23 O2A 1.32(2)
C23 O2B 1.42(3)
C23 O2C 1.483(14)
C23 O2D 1.573(14)
O1 O1C 0.771(18)
O1 O1A 0.859(18)
O1A O1B 1.58(3)
O1A O1C 1.63(3)
O2 O2C 0.52(2)
O2 O2B 0.79(3)
O2 O2D 1.20(2)
O2 O2A 1.34(3)
O2A O2B 1.67(4)
O2B O2C 0.68(3)
O2B O2D 0.75(3)
O2C O2D 0.883(18)
